data_1516881
loop_
_publ_author_name
'Malay Dolai'
'Tarun Mistri'
'Anangamohan Panja'
'Mahammad Ali'

_publ_section_title
;
 Diversity in supramolecular self-assembly through hydrogen-bonding
 interactions of non-coordinated aliphatic -OH group in a series of
 heterodinuclear CuIIM (M = NaI, ZnII, HgII, SmIII, BiIII, PbII and CdII)
;
_journal_name_full
;
Inorganica Chimica Acta
;
_journal_page_first 95
_journal_page_last 104
_journal_volume 399
_journal_year 2013
_chemical_formula_sum 'C19 H22 Cu N4 O12 Zn'
_chemical_formula_weight 627.32
_space_group_IT_number 2
_symmetry_cell_setting triclinic
_symmetry_space_group_name_Hall '-P 1'
_symmetry_space_group_name_H-M 'P -1'
_atom_sites_solution_hydrogens geom
_atom_sites_solution_primary direct
_atom_sites_solution_secondary difmap
_cell_angle_alpha 111.288(2)
_cell_angle_beta 92.058(2)
_cell_angle_gamma 97.833(2)
_cell_formula_units_Z 2
_cell_length_a 8.7696(3)
_cell_length_b 11.3057(4)
_cell_length_c 12.4018(4)
_cell_measurement_temperature 298(2)
_cell_volume 1130.14(7)
_computing_structure_refinement 'SHELXL-97 (Sheldrick, 1997)'
_diffrn_ambient_temperature 298(2)
_diffrn_measured_fraction_theta_full 0.982
_diffrn_measured_fraction_theta_max 0.950
_diffrn_radiation_monochromator graphite
_diffrn_radiation_source 'fine-focus sealed tube'
_diffrn_radiation_type MoK\a
_diffrn_radiation_wavelength 0.71073
_diffrn_reflns_av_R_equivalents 0.0332
_diffrn_reflns_av_sigmaI/netI 0.0392
_diffrn_reflns_limit_h_max 12
_diffrn_reflns_limit_h_min -11
_diffrn_reflns_limit_k_max 15
_diffrn_reflns_limit_k_min -15
_diffrn_reflns_limit_l_max 17
_diffrn_reflns_limit_l_min -16
_diffrn_reflns_number 20243
_diffrn_reflns_theta_full 27.49
_diffrn_reflns_theta_max 30.14
_diffrn_reflns_theta_min 1.96
_exptl_absorpt_coefficient_mu 2.078
_exptl_crystal_density_diffrn 1.843
_exptl_crystal_density_method 'not measured'
_exptl_crystal_F_000 638
_refine_diff_density_max 1.486
_refine_diff_density_min -0.474
_refine_diff_density_rms 0.080
_refine_ls_extinction_method none
_refine_ls_goodness_of_fit_ref 1.022
_refine_ls_hydrogen_treatment mixed
_refine_ls_matrix_type full
_refine_ls_number_parameters 399
_refine_ls_number_reflns 6334
_refine_ls_number_restraints 1
_refine_ls_restrained_S_all 1.022
_refine_ls_R_factor_all 0.0618
_refine_ls_R_factor_gt 0.0390
_refine_ls_shift/su_max 0.002
_refine_ls_shift/su_mean 0.000
_refine_ls_structure_factor_coef Fsqd
_refine_ls_weighting_details 'calc w=1/[\s^2^(Fo^2^)+(0.0621P)^2^+0.3165P] where P=(Fo^2^+2Fc^2^)/3'
_refine_ls_weighting_scheme calc
_refine_ls_wR_factor_gt 0.1008
_refine_ls_wR_factor_ref 0.1130
_reflns_number_gt 4616
_reflns_number_total 6334
_reflns_threshold_expression >2sigma(I)
_cod_data_source_file ICA-2013-399-95-104-8.cif
_cod_data_source_block ma5janu_2012_0m
_cod_original_sg_symbol_H-M P-1
_cod_database_code 1516881

loop_
_symmetry_equiv_pos_as_xyz
'x, y, z'
'-x, -y, -z'

loop_
_atom_site_label
_atom_site_type_symbol
_atom_site_fract_x
_atom_site_fract_y
_atom_site_fract_z
_atom_site_U_iso_or_equiv
_atom_site_adp_type
_atom_site_occupancy
_atom_site_symmetry_multiplicity
_atom_site_calc_flag
_atom_site_refinement_flags
_atom_site_disorder_assembly
_atom_site_disorder_group
O3 O 0.0758(3) 0.5955(2) 0.0933(2) 0.0622(6) Uani 1 1 d D A 1
Zn1 Zn 0.19408(4) 0.19239(3) 0.28481(3) 0.03390(10) Uani 1 1 d . . .
Cu1 Cu 0.17870(3) 0.46342(3) 0.27032(3) 0.03075(10) Uani 1 1 d . A .
C1 C 0.4750(5) 0.0057(3) 0.1814(4) 0.0537(9) Uani 1 1 d . . .
O11 O -0.2816(5) 0.7574(4) 0.1095(3) 0.1164(14) Uani 1 1 d . . .
O12 O -0.1966(3) 0.9129(3) 0.0569(2) 0.0698(7) Uani 1 1 d . . .
O6 O 0.1124(3) 0.0495(2) 0.1374(2) 0.0492(5) Uani 1 1 d . . .
O10 O -0.1100(4) 0.7347(4) -0.0112(4) 0.1035(11) Uani 1 1 d . . .
O7 O 0.2812(2) 0.2347(2) 0.44727(19) 0.0472(5) Uani 1 1 d . . .
N1 N 0.3289(3) 0.5725(2) 0.2184(2) 0.0350(5) Uani 1 1 d . . .
O5 O -0.0498(2) 0.12782(18) 0.3477(2) 0.0456(5) Uani 1 1 d . . .
C17 C -0.3399(3) 0.3330(3) 0.4764(3) 0.0395(6) Uani 1 1 d . . .
N4 N -0.1972(4) 0.8004(3) 0.0526(3) 0.0549(7) Uani 1 1 d . . .
O1 O 0.4322(2) 0.13209(18) 0.21716(19) 0.0403(5) Uani 1 1 d . . .
O2 O 0.3149(2) 0.33816(17) 0.24828(18) 0.0372(4) Uani 1 1 d . . .
O4 O 0.0559(2) 0.33024(17) 0.30737(18) 0.0354(4) Uani 1 1 d . . .
C6 C 0.7245(4) 0.3031(3) 0.0958(3) 0.0460(7) Uani 1 1 d . . .
C7 C 0.6524(3) 0.2064(3) 0.1303(3) 0.0397(6) Uani 1 1 d . . .
C16 C -0.2657(3) 0.2247(3) 0.4424(2) 0.0359(6) Uani 1 1 d . . .
C10 C 0.1278(4) 0.6980(3) 0.1949(3) 0.0404(6) Uani 1 1 d . . .
H10 H 0.1187 0.7769 0.1812 0.048 Uiso 1 1 calc R A 1
C8 C 0.4550(3) 0.5414(3) 0.1768(3) 0.0376(6) Uani 1 1 d . . .
C2 C 0.5150(3) 0.2196(2) 0.1802(2) 0.0321(5) Uani 1 1 d . . .
C5 C 0.6595(3) 0.4113(3) 0.1117(3) 0.0435(7) Uani 1 1 d . . .
C14 C -0.0719(3) 0.3344(2) 0.3608(2) 0.0290(5) Uani 1 1 d . . .
C13 C -0.1502(3) 0.4402(2) 0.3921(2) 0.0316(5) Uani 1 1 d . . .
C12 C -0.1022(3) 0.5506(2) 0.3619(2) 0.0337(6) Uani 1 1 d . A .
C15 C -0.1342(3) 0.2257(2) 0.3857(2) 0.0318(5) Uani 1 1 d . . .
C19 C -0.1095(4) 0.0082(3) 0.3578(4) 0.0477(8) Uani 1 1 d . . .
C11 C 0.0298(4) 0.6956(3) 0.2918(3) 0.0420(7) Uani 1 1 d . A .
C4 C 0.5191(3) 0.4266(3) 0.1632(2) 0.0334(5) Uani 1 1 d . . .
C3 C 0.4466(3) 0.3302(2) 0.1983(2) 0.0304(5) Uani 1 1 d . . .
C18 C -0.2848(3) 0.4377(3) 0.4503(3) 0.0374(6) Uani 1 1 d . . .
C9 C 0.2973(4) 0.6991(3) 0.2230(3) 0.0440(7) Uani 1 1 d . A .
N2 N 0.0173(3) 0.5737(2) 0.3121(2) 0.0326(5) Uani 1 1 d . . .
N3 N 0.3053(3) 0.1335(3) 0.4643(3) 0.0491(6) Uani 1 1 d . . .
O8 O 0.2585(3) 0.0289(2) 0.3855(3) 0.0690(7) Uani 1 1 d . . .
O9 O 0.3725(4) 0.1446(4) 0.5560(3) 0.0915(11) Uani 1 1 d . . .
H1A H 0.401(8) -0.049(7) 0.192(6) 0.137 Uiso 1 1 d . . .
H1B H 0.579(8) 0.012(6) 0.207(6) 0.137 Uiso 1 1 d . . .
H1C H 0.470(7) -0.028(6) 0.099(6) 0.137 Uiso 1 1 d . . .
H17 H -0.428(6) 0.329(5) 0.520(5) 0.110 Uiso 1 1 d . . .
H6 H 0.819(6) 0.275(5) 0.062(5) 0.110 Uiso 1 1 d . . .
H7 H 0.690(6) 0.126(5) 0.121(5) 0.110 Uiso 1 1 d . . .
H16 H -0.302(6) 0.151(6) 0.457(5) 0.110 Uiso 1 1 d . . .
H8 H 0.521(6) 0.596(5) 0.148(5) 0.110 Uiso 1 1 d . . .
H5 H 0.715(6) 0.476(5) 0.089(5) 0.110 Uiso 1 1 d . . .
H12 H -0.174(6) 0.604(5) 0.382(5) 0.110 Uiso 1 1 d . . .
H19A H -0.028(7) -0.042(6) 0.322(6) 0.137 Uiso 1 1 d . . .
H19B H -0.220(8) -0.037(6) 0.304(6) 0.137 Uiso 1 1 d . . .
H19C H -0.118(7) 0.022(6) 0.443(6) 0.137 Uiso 1 1 d . . .
H11A H 0.086(6) 0.777(5) 0.365(5) 0.110 Uiso 1 1 d . . .
H11B H -0.058(6) 0.706(5) 0.281(5) 0.110 Uiso 1 1 d . . .
H18 H -0.337(6) 0.503(5) 0.473(5) 0.110 Uiso 1 1 d . . .
H9A H 0.364(6) 0.728(5) 0.172(5) 0.110 Uiso 1 1 d . . .
H9B H 0.327(6) 0.766(5) 0.308(5) 0.110 Uiso 1 1 d . . .
H6A H 0.145(6) 0.078(5) 0.083(4) 0.089(15) Uiso 1 1 d . . .
H6B H 0.016(6) 0.021(5) 0.145(4) 0.101(17) Uiso 1 1 d . . .
H3A H -0.012(5) 0.592(7) 0.057(6) 0.151 Uiso 1 1 d D . .

loop_
_atom_site_aniso_label
_atom_site_aniso_U_11
_atom_site_aniso_U_22
_atom_site_aniso_U_33
_atom_site_aniso_U_23
_atom_site_aniso_U_13
_atom_site_aniso_U_12
O3 0.0810(18) 0.0529(14) 0.0539(15) 0.0213(12) 0.0020(13) 0.0120(13)
Zn1 0.03638(18) 0.02535(15) 0.0436(2) 0.01627(13) 0.00946(14) 0.00568(12)
Cu1 0.03018(17) 0.02546(16) 0.0429(2) 0.01940(14) 0.00956(13) 0.00497(11)
C1 0.063(2) 0.0320(15) 0.070(2) 0.0183(16) 0.0178(19) 0.0179(14)
O11 0.141(3) 0.099(3) 0.108(3) 0.058(2) 0.016(2) -0.041(2)
O12 0.0838(19) 0.0563(15) 0.0788(18) 0.0304(14) 0.0336(15) 0.0210(13)
O6 0.0483(13) 0.0474(12) 0.0466(13) 0.0156(10) 0.0049(11) -0.0048(10)
O10 0.107(3) 0.095(2) 0.121(3) 0.042(2) 0.014(2) 0.051(2)
O7 0.0518(12) 0.0436(11) 0.0510(13) 0.0222(10) 0.0109(10) 0.0088(9)
N1 0.0356(12) 0.0292(11) 0.0455(13) 0.0214(10) 0.0050(10) 0.0015(9)
O5 0.0434(11) 0.0304(9) 0.0752(15) 0.0309(10) 0.0239(11) 0.0096(8)
C17 0.0310(14) 0.0452(16) 0.0422(16) 0.0161(13) 0.0109(12) 0.0044(11)
N4 0.0616(18) 0.0494(16) 0.0538(17) 0.0230(14) -0.0031(15) 0.0006(14)
O1 0.0382(10) 0.0295(9) 0.0587(13) 0.0203(9) 0.0182(9) 0.0093(8)
O2 0.0323(9) 0.0317(9) 0.0569(12) 0.0249(9) 0.0184(9) 0.0084(7)
O4 0.0328(9) 0.0270(8) 0.0540(12) 0.0214(8) 0.0178(9) 0.0080(7)
C6 0.0373(16) 0.0614(19) 0.0463(17) 0.0257(15) 0.0173(13) 0.0113(14)
C7 0.0356(14) 0.0460(16) 0.0375(15) 0.0136(13) 0.0086(12) 0.0104(12)
C16 0.0336(14) 0.0376(14) 0.0356(14) 0.0154(12) 0.0043(11) -0.0027(10)
C10 0.0530(17) 0.0281(13) 0.0476(17) 0.0219(12) 0.0053(13) 0.0091(11)
C8 0.0371(15) 0.0366(14) 0.0426(16) 0.0224(12) 0.0020(12) -0.0042(11)
C2 0.0312(13) 0.0319(12) 0.0322(13) 0.0113(10) 0.0049(10) 0.0026(10)
C5 0.0355(15) 0.0567(18) 0.0456(17) 0.0282(15) 0.0125(13) 0.0034(13)
C14 0.0253(11) 0.0312(12) 0.0331(13) 0.0154(10) 0.0036(10) 0.0033(9)
C13 0.0300(13) 0.0296(12) 0.0352(14) 0.0121(10) 0.0039(11) 0.0044(9)
C12 0.0364(14) 0.0275(12) 0.0392(14) 0.0133(11) 0.0030(12) 0.0088(10)
C15 0.0309(13) 0.0281(12) 0.0366(14) 0.0129(10) 0.0054(11) 0.0022(9)
C19 0.0546(19) 0.0305(14) 0.067(2) 0.0289(15) 0.0129(17) 0.0044(12)
C11 0.0500(17) 0.0299(13) 0.0578(19) 0.0263(13) 0.0134(15) 0.0144(12)
C4 0.0295(13) 0.0379(13) 0.0370(14) 0.0200(11) 0.0058(11) 0.0019(10)
C3 0.0269(12) 0.0338(12) 0.0320(13) 0.0140(10) 0.0062(10) 0.0037(9)
C18 0.0314(14) 0.0376(14) 0.0418(15) 0.0119(12) 0.0077(12) 0.0072(11)
C9 0.0464(17) 0.0298(13) 0.064(2) 0.0273(14) 0.0083(15) 0.0024(11)
N2 0.0370(12) 0.0267(10) 0.0391(12) 0.0176(9) 0.0043(10) 0.0064(8)
N3 0.0419(14) 0.0575(17) 0.0579(17) 0.0350(15) 0.0116(13) 0.0011(12)
O8 0.0700(17) 0.0492(14) 0.085(2) 0.0207(14) 0.0199(15) 0.0084(12)
O9 0.081(2) 0.127(3) 0.089(2) 0.083(2) -0.0208(17) -0.0216(19)

loop_
_atom_type_symbol
_atom_type_description
_atom_type_scat_dispersion_real
_atom_type_scat_dispersion_imag
_atom_type_scat_source
C C 0.0033 0.0016 'International Tables Vol C Tables 4.2.6.8 and 6.1.1.4'
H H 0.0000 0.0000 'International Tables Vol C Tables 4.2.6.8 and 6.1.1.4'
N N 0.0061 0.0033 'International Tables Vol C Tables 4.2.6.8 and 6.1.1.4'
O O 0.0106 0.0060 'International Tables Vol C Tables 4.2.6.8 and 6.1.1.4'
Cu Cu 0.3201 1.2651 'International Tables Vol C Tables 4.2.6.8 and 6.1.1.4'
Zn Zn 0.2839 1.4301 'International Tables Vol C Tables 4.2.6.8 and 6.1.1.4'

loop_
_geom_angle_atom_site_label_1
_geom_angle_atom_site_label_2
_geom_angle_atom_site_label_3
_geom_angle
C10 O3 H3A 120(5)
O6 Zn1 O7 144.07(9)
O6 Zn1 O2 109.03(10)
O7 Zn1 O2 100.63(9)
O6 Zn1 O4 106.47(9)
O7 Zn1 O4 101.44(8)
O2 Zn1 O4 72.38(7)
O6 Zn1 O1 81.38(9)
O7 Zn1 O1 89.64(8)
O2 Zn1 O1 71.22(7)
O4 Zn1 O1 143.31(7)
O6 Zn1 O5 82.82(10)
O7 Zn1 O5 85.99(8)
O2 Zn1 O5 142.32(7)
O4 Zn1 O5 69.96(7)
O1 Zn1 O5 146.36(6)
O2 Cu1 O4 77.38(7)
O2 Cu1 N1 91.69(9)
O4 Cu1 N1 168.63(9)
O2 Cu1 N2 168.27(8)
O4 Cu1 N2 91.56(8)
N1 Cu1 N2 99.55(9)
O1 C1 H1A 110(4)
O1 C1 H1B 110(4)
H1A C1 H1B 122(6)
O1 C1 H1C 107(4)
H1A C1 H1C 100(5)
H1B C1 H1C 106(5)
Zn1 O6 H6A 104(3)
Zn1 O6 H6B 107(3)
H6A O6 H6B 127(5)
N3 O7 Zn1 111.31(19)
C8 N1 C9 115.2(2)
C8 N1 Cu1 124.79(18)
C9 N1 Cu1 120.02(19)
C15 O5 C19 117.9(2)
C15 O5 Zn1 112.46(14)
C19 O5 Zn1 129.49(18)
C18 C17 C16 120.4(3)
C18 C17 H17 123(3)
C16 C17 H17 116(3)
O11 N4 O10 121.2(4)
O11 N4 O12 120.5(4)
O10 N4 O12 118.2(3)
C2 O1 C1 117.4(2)
C2 O1 Zn1 112.76(15)
C1 O1 Zn1 127.31(19)
C3 O2 Cu1 129.42(16)
C3 O2 Zn1 123.87(16)
Cu1 O2 Zn1 105.49(8)
C14 O4 Cu1 129.32(16)
C14 O4 Zn1 124.27(15)
Cu1 O4 Zn1 104.75(8)
C5 C6 C7 120.4(3)
C5 C6 H6 133(3)
C7 C6 H6 107(3)
C2 C7 C6 119.7(3)
C2 C7 H7 115(3)
C6 C7 H7 125(3)
C15 C16 C17 119.6(3)
C15 C16 H16 118(3)
C17 C16 H16 122(3)
O3 C10 C11 111.3(3)
O3 C10 C9 108.8(3)
C11 C10 C9 113.5(3)
O3 C10 H10 107.7
C11 C10 H10 107.7
C9 C10 H10 107.7
N1 C8 C4 128.3(2)
N1 C8 H8 121(3)
C4 C8 H8 110(3)
O1 C2 C7 125.6(2)
O1 C2 C3 113.4(2)
C7 C2 C3 120.9(2)
C6 C5 C4 120.6(3)
C6 C5 H5 117(3)
C4 C5 H5 122(3)
O4 C14 C13 123.0(2)
O4 C14 C15 118.4(2)
C13 C14 C15 118.5(2)
C14 C13 C18 119.5(2)
C14 C13 C12 122.3(2)
C18 C13 C12 118.1(2)
N2 C12 C13 128.3(2)
N2 C12 H12 122(4)
C13 C12 H12 109(4)
O5 C15 C16 126.0(2)
O5 C15 C14 112.8(2)
C16 C15 C14 121.2(2)
O5 C19 H19A 99(4)
O5 C19 H19B 112(3)
H19A C19 H19B 109(5)
O5 C19 H19C 110(4)
H19A C19 H19C 114(5)
H19B C19 H19C 113(5)
N2 C11 C10 113.5(2)
N2 C11 H11A 113(3)
C10 C11 H11A 103(3)
N2 C11 H11B 106(4)
C10 C11 H11B 114(4)
H11A C11 H11B 108(5)
C3 C4 C5 119.2(3)
C3 C4 C8 122.4(2)
C5 C4 C8 118.3(2)
O2 C3 C4 122.7(2)
O2 C3 C2 118.2(2)
C4 C3 C2 119.1(2)
C17 C18 C13 120.7(3)
C17 C18 H18 116(4)
C13 C18 H18 123(4)
N1 C9 C10 112.3(2)
N1 C9 H9A 109(3)
C10 C9 H9A 113(3)
N1 C9 H9B 108(3)
C10 C9 H9B 107(3)
H9A C9 H9B 107(4)
C12 N2 C11 114.2(2)
C12 N2 Cu1 124.35(18)
C11 N2 Cu1 121.40(18)
O9 N3 O8 123.5(3)
O9 N3 O7 119.2(3)
O8 N3 O7 117.3(3)

loop_
_geom_bond_atom_site_label_1
_geom_bond_atom_site_label_2
_geom_bond_distance
O3 C10 1.377(4)
O3 H3A 0.87(2)
Zn1 O6 1.978(2)
Zn1 O7 1.991(2)
Zn1 O2 2.0358(17)
Zn1 O4 2.0492(18)
Zn1 O1 2.3722(19)
Zn1 O5 2.4132(19)
Cu1 O2 1.9264(18)
Cu1 O4 1.9324(17)
Cu1 N1 1.966(2)
Cu1 N2 1.973(2)
C1 O1 1.441(3)
C1 H1A 0.88(7)
C1 H1B 0.94(7)
C1 H1C 0.95(7)
O11 N4 1.212(4)
O12 N4 1.252(4)
O6 H6A 0.89(5)
O6 H6B 0.89(6)
O10 N4 1.239(4)
O7 N3 1.279(3)
N1 C8 1.276(4)
N1 C9 1.476(3)
O5 C15 1.365(3)
O5 C19 1.433(3)
C17 C18 1.369(4)
C17 C16 1.400(4)
C17 H17 0.96(6)
O1 C2 1.369(3)
O2 C3 1.328(3)
O4 C14 1.320(3)
C6 C5 1.371(5)
C6 C7 1.396(4)
C6 H6 0.98(6)
C7 C2 1.376(4)
C7 H7 0.98(6)
C16 C15 1.373(4)
C16 H16 0.94(6)
C10 C11 1.508(4)
C10 C9 1.511(4)
C10 H10 0.9800
C8 C4 1.441(4)
C8 H8 0.96(6)
C2 C3 1.408(4)
C5 C4 1.410(4)
C5 H5 0.95(6)
C14 C13 1.399(4)
C14 C15 1.417(3)
C13 C18 1.408(4)
C13 C12 1.443(4)
C12 N2 1.280(4)
C12 H12 0.91(6)
C19 H19A 0.99(7)
C19 H19B 1.10(7)
C19 H19C 1.02(7)
C11 N2 1.479(3)
C11 H11A 1.07(6)
C11 H11B 0.81(5)
C4 C3 1.399(3)
C18 H18 0.89(5)
C9 H9A 0.99(6)
C9 H9B 1.05(5)
N3 O9 1.218(4)
N3 O8 1.233(4)
